data_7042615
loop_
_publ_author_name
'Behera, Jogendra Nath'
'Tiwari, Ranjay K.'

_publ_section_title
;
 Organic--inorganic hybrid Three-Dimensional Metal Sulfite- Oxalate with
 honeycomb-like structures
;
_journal_name_full 'Dalton Trans.'
_journal_paper_doi 10.1039/C7DT00477J
_journal_year 2017
_chemical_formula_moiety 'C2 H6 Eu Na O10 S'
_chemical_formula_sum 'C2 H6 Eu Na O10 S'
_chemical_formula_weight 397.08
_chemical_name_systematic 'europium sulfite complex'
_space_group_IT_number 2
_symmetry_cell_setting triclinic
_symmetry_space_group_name_Hall '-P 1'
_symmetry_space_group_name_H-M 'P -1'
_atom_sites_solution_hydrogens geom
_atom_sites_solution_primary direct
_atom_sites_solution_secondary difmap
_audit_creation_method SHELXL-97
_audit_update_record
;
2015-10-17 deposited with the CCDC.
2017-03-28 downloaded from the CCDC.
;
_cell_angle_alpha 89.165(3)
_cell_angle_beta 72.524(2)
_cell_angle_gamma 69.150(2)
_cell_formula_units_Z 2
_cell_length_a 6.2787(3)
_cell_length_b 8.4948(4)
_cell_length_c 9.4543(4)
_cell_measurement_reflns_used 2689
_cell_measurement_temperature 100(2)
_cell_measurement_theta_max 30.5
_cell_measurement_theta_min 3.6
_cell_volume 447.07(4)
_computing_cell_refinement 'Bruker SAINT'
_computing_data_collection 'Bruker APEX2'
_computing_data_reduction 'Bruker SAINT'
_computing_molecular_graphics 'Bruker SHELXTL'
_computing_publication_material 'Bruker SHELXTL'
_computing_structure_refinement 'SHELXL-97 (Sheldrick, 2008)'
_computing_structure_solution 'SHELXS-97 (Sheldrick, 2008)'
_diffrn_ambient_temperature 100(2)
_diffrn_measured_fraction_theta_full 0.983
_diffrn_measured_fraction_theta_max 0.983
_diffrn_measurement_device_type 'Bruker APEX-II CCD'
_diffrn_measurement_method '\f and \w scans'
_diffrn_radiation_monochromator graphite
_diffrn_radiation_source 'fine-focus sealed tube'
_diffrn_radiation_type MoK\a
_diffrn_radiation_wavelength 0.71073
_diffrn_reflns_av_R_equivalents 0.0215
_diffrn_reflns_av_sigmaI/netI 0.0229
_diffrn_reflns_limit_h_max 8
_diffrn_reflns_limit_h_min -8
_diffrn_reflns_limit_k_max 12
_diffrn_reflns_limit_k_min -12
_diffrn_reflns_limit_l_max 13
_diffrn_reflns_limit_l_min -13
_diffrn_reflns_number 7972
_diffrn_reflns_theta_full 30.52
_diffrn_reflns_theta_max 30.52
_diffrn_reflns_theta_min 3.62
_exptl_absorpt_coefficient_mu 7.337
_exptl_absorpt_correction_T_max 0.270
_exptl_absorpt_correction_T_min 0.165
_exptl_absorpt_correction_type multi-scan
_exptl_absorpt_process_details sadabs
_exptl_crystal_colour colourless
_exptl_crystal_density_diffrn 2.950
_exptl_crystal_density_method 'not measured'
_exptl_crystal_description block
_exptl_crystal_F_000 376
_exptl_crystal_recrystallization_method hydrothermal
_exptl_crystal_size_max 0.25
_exptl_crystal_size_mid 0.22
_exptl_crystal_size_min 0.18
_refine_diff_density_max 1.310
_refine_diff_density_min -1.293
_refine_diff_density_rms 0.130
_refine_ls_extinction_coef 0.0114(6)
_refine_ls_extinction_expression Fc^*^=kFc[1+0.001xFc^2^\l^3^/sin(2\q)]^-1/4^
_refine_ls_extinction_method SHELXL
_refine_ls_goodness_of_fit_ref 1.081
_refine_ls_hydrogen_treatment mixed
_refine_ls_matrix_type full
_refine_ls_number_parameters 161
_refine_ls_number_reflns 2689
_refine_ls_number_restraints 9
_refine_ls_restrained_S_all 1.079
_refine_ls_R_factor_all 0.0170
_refine_ls_R_factor_gt 0.0162
_refine_ls_shift/su_max 0.001
_refine_ls_shift/su_mean 0.000
_refine_ls_structure_factor_coef Fsqd
_refine_ls_weighting_details 'calc w=1/[\s^2^(Fo^2^)+(0.0167P)^2^+0.4154P] where P=(Fo^2^+2Fc^2^)/3'
_refine_ls_weighting_scheme calc
_refine_ls_wR_factor_gt 0.0371
_refine_ls_wR_factor_ref 0.0375
_reflns_number_gt 2625
_reflns_number_total 2689
_reflns_threshold_expression >2sigma(I)
_cod_data_source_file c7dt00477j2.cif
_cod_data_source_block trip
_cod_original_sg_symbol_H-M P-1
_cod_database_code 7042615

loop_
_symmetry_equiv_pos_as_xyz
'x, y, z'
'-x, -y, -z'

loop_
_atom_site_label
_atom_site_type_symbol
_atom_site_fract_x
_atom_site_fract_y
_atom_site_fract_z
_atom_site_U_iso_or_equiv
_atom_site_adp_type
_atom_site_occupancy
_atom_site_symmetry_multiplicity
_atom_site_calc_flag
_atom_site_refinement_flags
Eu1 Eu 0.368723(17) 0.628684(12) 0.340569(11) 0.00483(5) Uani 1 1 d .
S1 S 0.73044(9) 0.73261(7) 0.45410(6) 0.00662(10) Uani 1 1 d .
Na1 Na 0.24145(17) 0.96383(12) 0.06497(10) 0.01092(18) Uani 1 1 d .
O4 O 0.5001(3) 0.6831(2) 0.08111(18) 0.0086(3) Uani 1 1 d .
O1 O 0.6115(3) 0.7978(2) 0.33378(19) 0.0095(3) Uani 1 1 d .
O1W O 0.8196(3) 0.4194(2) 0.22218(19) 0.0101(3) Uani 1 1 d D
O2W O 0.4737(3) 1.0719(2) 0.1676(2) 0.0131(3) Uani 1 1 d D
O3W O -0.0094(3) 0.8054(2) 0.0365(2) 0.0135(3) Uani 1 1 d D
C1 C 0.5304(4) 0.5787(3) -0.0228(2) 0.0069(4) Uani 1 1 d .
O2 O 0.6107(3) 0.6032(2) 0.51551(18) 0.0080(3) Uani 1 1 d .
O3 O 0.9869(3) 0.6218(2) 0.36717(19) 0.0105(3) Uani 1 1 d .
O6 O 0.1111(3) 0.9213(2) 0.31269(17) 0.0083(3) Uani 1 1 d .
C2 C -0.0030(4) 1.0302(3) 0.4231(2) 0.0072(4) Uani 1 1 d .
O7 O -0.1231(3) 1.1846(2) 0.42280(18) 0.0087(3) Uani 1 1 d .
O5 O 0.6023(3) 0.5902(2) -0.15962(18) 0.0093(3) Uani 1 1 d .
H1W1 H 0.834(6) 0.337(3) 0.268(4) 0.025(9) Uiso 1 1 d D
H2W1 H 0.900(6) 0.467(4) 0.245(4) 0.020(9) Uiso 1 1 d D
H2W2 H 0.436(6) 1.172(2) 0.193(4) 0.020(9) Uiso 1 1 d D
H1W2 H 0.505(6) 1.019(4) 0.235(3) 0.026(9) Uiso 1 1 d D
H1W3 H 0.031(6) 0.723(3) -0.024(3) 0.027(10) Uiso 1 1 d D
H2W3 H -0.096(6) 0.792(5) 0.114(3) 0.037(11) Uiso 1 1 d D

loop_
_atom_site_aniso_label
_atom_site_aniso_U_11
_atom_site_aniso_U_22
_atom_site_aniso_U_33
_atom_site_aniso_U_23
_atom_site_aniso_U_13
_atom_site_aniso_U_12
Eu1 0.00506(6) 0.00543(6) 0.00347(6) 0.00010(4) -0.00058(4) -0.00194(4)
S1 0.0070(2) 0.0071(2) 0.0062(2) 0.00064(18) -0.00194(18) -0.00320(17)
Na1 0.0126(4) 0.0117(4) 0.0071(4) 0.0022(3) -0.0022(3) -0.0038(3)
O4 0.0110(7) 0.0076(7) 0.0064(7) -0.0004(6) -0.0019(6) -0.0032(6)
O1 0.0102(7) 0.0098(7) 0.0105(8) 0.0040(6) -0.0054(6) -0.0044(6)
O1W 0.0116(8) 0.0090(7) 0.0094(8) 0.0010(6) -0.0033(6) -0.0036(6)
O2W 0.0192(8) 0.0096(8) 0.0089(8) 0.0023(6) -0.0018(7) -0.0057(6)
O3W 0.0155(8) 0.0140(8) 0.0104(8) 0.0004(7) -0.0033(7) -0.0053(6)
C1 0.0049(9) 0.0070(9) 0.0073(9) 0.0010(7) -0.0013(7) -0.0008(7)
O2 0.0083(7) 0.0097(7) 0.0078(7) 0.0043(6) -0.0028(6) -0.0055(6)
O3 0.0067(7) 0.0109(7) 0.0121(8) 0.0002(6) -0.0011(6) -0.0027(6)
O6 0.0098(7) 0.0090(7) 0.0046(7) 0.0003(6) -0.0008(6) -0.0031(6)
C2 0.0061(9) 0.0075(9) 0.0076(10) 0.0001(7) -0.0012(7) -0.0031(7)
O7 0.0095(7) 0.0078(7) 0.0065(7) 0.0005(6) -0.0018(6) -0.0011(6)
O5 0.0139(7) 0.0097(7) 0.0044(7) -0.0005(6) -0.0010(6) -0.0059(6)

loop_
_atom_type_symbol
_atom_type_description
_atom_type_scat_dispersion_real
_atom_type_scat_dispersion_imag
_atom_type_scat_source
C C 0.0033 0.0016 'International Tables Vol C Tables 4.2.6.8 and 6.1.1.4'
H H 0.0000 0.0000 'International Tables Vol C Tables 4.2.6.8 and 6.1.1.4'
O O 0.0106 0.0060 'International Tables Vol C Tables 4.2.6.8 and 6.1.1.4'
Na Na 0.0362 0.0249 'International Tables Vol C Tables 4.2.6.8 and 6.1.1.4'
S S 0.1246 0.1234 'International Tables Vol C Tables 4.2.6.8 and 6.1.1.4'
Eu Eu -0.1578 3.6682 'International Tables Vol C Tables 4.2.6.8 and 6.1.1.4'

loop_
_geom_angle_atom_site_label_1
_geom_angle_atom_site_label_2
_geom_angle_atom_site_label_3
_geom_angle
_geom_angle_site_symmetry_1
_geom_angle_site_symmetry_3
O3 Eu1 O2 81.26(5) 1_455 2_666
O3 Eu1 O1 147.93(5) 1_455 .
O2 Eu1 O1 122.36(5) 2_666 .
O3 Eu1 O4 102.07(6) 1_455 .
O2 Eu1 O4 139.44(5) 2_666 .
O1 Eu1 O4 74.69(5) . .
O3 Eu1 O5 69.19(6) 1_455 2_665
O2 Eu1 O5 78.47(5) 2_666 2_665
O1 Eu1 O5 132.21(6) . 2_665
O4 Eu1 O5 65.74(5) . 2_665
O3 Eu1 O7 78.95(6) 1_455 2_576
O2 Eu1 O7 87.10(5) 2_666 2_576
O1 Eu1 O7 80.89(6) . 2_576
O4 Eu1 O7 133.42(5) . 2_576
O5 Eu1 O7 146.55(5) 2_665 2_576
O3 Eu1 O6 73.66(5) 1_455 .
O2 Eu1 O6 144.84(5) 2_666 .
O1 Eu1 O6 75.21(5) . .
O4 Eu1 O6 71.20(5) . .
O5 Eu1 O6 113.66(5) 2_665 .
O7 Eu1 O6 64.44(5) 2_576 .
O3 Eu1 O2 134.17(5) 1_455 .
O2 Eu1 O2 65.95(6) 2_666 .
O1 Eu1 O2 57.12(5) . .
O4 Eu1 O2 123.71(5) . .
O5 Eu1 O2 128.85(5) 2_665 .
O7 Eu1 O2 68.72(5) 2_576 .
O6 Eu1 O2 116.65(5) . .
O3 Eu1 O1W 136.11(6) 1_455 .
O2 Eu1 O1W 77.18(5) 2_666 .
O1 Eu1 O1W 74.40(5) . .
O4 Eu1 O1W 72.90(5) . .
O5 Eu1 O1W 69.30(5) 2_665 .
O7 Eu1 O1W 136.56(5) 2_576 .
O6 Eu1 O1W 137.71(5) . .
O2 Eu1 O1W 67.88(5) . .
O3 Eu1 S1 152.73(4) 1_455 .
O2 Eu1 S1 94.45(4) 2_666 .
O1 Eu1 S1 28.12(4) . .
O4 Eu1 S1 98.59(4) . .
O5 Eu1 S1 136.61(4) 2_665 .
O7 Eu1 S1 73.93(4) 2_576 .
O6 Eu1 S1 96.73(4) . .
O2 Eu1 S1 29.04(4) . .
O1W Eu1 S1 67.39(4) . .
O3 Eu1 C1 92.83(6) 1_455 .
O2 Eu1 C1 121.77(5) 2_666 .
O1 Eu1 C1 91.58(5) . .
O4 Eu1 C1 19.33(5) . .
O5 Eu1 C1 46.44(5) 2_665 .
O7 Eu1 C1 148.70(5) 2_576 .
O6 Eu1 C1 84.26(5) . .
O2 Eu1 C1 131.19(5) . .
O1W Eu1 C1 67.98(5) . .
S1 Eu1 C1 111.88(4) . .
O3 Eu1 Na1 86.79(4) 1_455 .
O2 Eu1 Na1 165.71(4) 2_666 .
O1 Eu1 Na1 71.73(4) . .
O4 Eu1 Na1 36.44(4) . .
O5 Eu1 Na1 90.00(4) 2_665 .
O7 Eu1 Na1 98.32(4) 2_576 .
O6 Eu1 Na1 34.76(4) . .
O2 Eu1 Na1 128.35(4) . .
O1W Eu1 Na1 106.81(4) . .
S1 Eu1 Na1 99.751(17) . .
C1 Eu1 Na1 50.76(4) . .
O3 S1 O1 104.37(9) . .
O3 S1 O2 103.73(9) . .
O1 S1 O2 100.00(9) . .
O3 S1 Eu1 109.76(7) . .
O1 S1 Eu1 48.19(6) . .
O2 S1 Eu1 51.90(6) . .
O6 Na1 O2W 154.74(7) . 2_675
O6 Na1 O3W 121.52(7) . 2_575
O2W Na1 O3W 82.68(7) 2_675 2_575
O6 Na1 O4 75.33(6) . .
O2W Na1 O4 82.94(6) 2_675 .
O3W Na1 O4 159.26(8) 2_575 .
O6 Na1 O2W 78.44(6) . .
O2W Na1 O2W 88.48(7) 2_675 .
O3W Na1 O2W 105.75(7) 2_575 .
O4 Na1 O2W 88.71(6) . .
O6 Na1 O3W 83.44(7) . .
O2W Na1 O3W 105.77(7) 2_675 .
O3W Na1 O3W 89.07(7) 2_575 .
O4 Na1 O3W 80.56(6) . .
O2W Na1 O3W 160.81(7) . .
O6 Na1 C1 91.23(6) . .
O2W Na1 C1 71.85(6) 2_675 .
O3W Na1 C1 137.54(7) 2_575 .
O4 Na1 C1 21.94(6) . .
O2W Na1 C1 106.89(6) . .
O3W Na1 C1 66.96(6) . .
O6 Na1 Na1 118.65(6) . 2_675
O2W Na1 Na1 45.09(5) 2_675 2_675
O3W Na1 Na1 96.02(6) 2_575 2_675
O4 Na1 Na1 84.24(5) . 2_675
O2W Na1 Na1 43.39(5) . 2_675
O3W Na1 Na1 148.86(7) . 2_675
C1 Na1 Na1 89.53(5) . 2_675
O6 Na1 Na1 106.08(6) . 2_575
O2W Na1 Na1 96.16(6) 2_675 2_575
O3W Na1 Na1 45.74(5) 2_575 2_575
O4 Na1 Na1 121.62(6) . 2_575
O2W Na1 Na1 149.63(7) . 2_575
O3W Na1 Na1 43.33(5) . 2_575
C1 Na1 Na1 103.06(6) . 2_575
Na1 Na1 Na1 133.23(6) 2_675 2_575
O6 Na1 Eu1 38.14(4) . .
O2W Na1 Eu1 119.21(5) 2_675 .
O3W Na1 Eu1 157.27(6) 2_575 .
O4 Na1 Eu1 37.20(4) . .
O2W Na1 Eu1 82.35(5) . .
O3W Na1 Eu1 79.49(5) . .
C1 Na1 Eu1 54.52(4) . .
Na1 Na1 Eu1 103.95(4) 2_675 .
Na1 Na1 Eu1 120.16(4) 2_575 .
C1 O4 Na1 112.73(13) . .
C1 O4 Eu1 120.80(14) . .
Na1 O4 Eu1 106.37(6) . .
S1 O1 Eu1 103.69(8) . .
Na1 O2W Na1 91.52(7) 2_675 .
Na1 O3W Na1 90.93(7) 2_575 .
O5 C1 O4 126.8(2) . .
O5 C1 C1 116.4(2) . 2_665
O4 C1 C1 116.8(2) . 2_665
S1 O2 Eu1 144.96(9) . 2_666
S1 O2 Eu1 99.07(7) . .
Eu1 O2 Eu1 114.05(6) 2_666 .
S1 O3 Eu1 135.10(10) . 1_655
C2 O6 Na1 128.22(14) . .
C2 O6 Eu1 120.80(13) . .
Na1 O6 Eu1 107.10(7) . .
O6 C2 O7 127.2(2) . .
O6 C2 C2 116.8(2) . 2_576
O7 C2 C2 116.0(2) . 2_576
C2 O7 Eu1 121.32(14) . 2_576
C1 O5 Eu1 120.18(14) . 2_665

loop_
_geom_bond_atom_site_label_1
_geom_bond_atom_site_label_2
_geom_bond_distance
_geom_bond_site_symmetry_2
Eu1 O3 2.3559(16) 1_455
Eu1 O2 2.3655(15) 2_666
Eu1 O1 2.4269(16) .
Eu1 O4 2.4361(16) .
Eu1 O5 2.4662(17) 2_665
Eu1 O7 2.4879(16) 2_576
Eu1 O6 2.4980(15) .
Eu1 O2 2.5210(15) .
Eu1 O1W 2.6458(16) .
Eu1 S1 3.1636(5) .
Eu1 C1 3.264(2) .
Eu1 Na1 3.8663(9) .
S1 O3 1.5176(17) .
S1 O1 1.5349(16) .
S1 O2 1.5549(16) .
Na1 O6 2.3065(18) .
Na1 O2W 2.323(2) 2_675
Na1 O3W 2.3743(19) 2_575
Na1 O4 2.3933(17) .
Na1 O2W 2.395(2) .
Na1 O3W 2.478(2) .
Na1 Na1 3.3809(19) 2_675
Na1 Na1 3.4595(19) 2_575
O4 C1 1.257(3) .
O2W Na1 2.323(2) 2_675
O3W Na1 2.3743(19) 2_575
C1 O5 1.251(3) .
C1 C1 1.538(4) 2_665
O2 Eu1 2.3655(15) 2_666
O3 Eu1 2.3559(16) 1_655
O6 C2 1.251(3) .
C2 O7 1.259(2) .
C2 C2 1.541(4) 2_576
O7 Eu1 2.4879(16) 2_576
O5 Eu1 2.4662(17) 2_665
